data_1531348
loop_
_publ_author_name
'Giester, G.'
'Jarosch, D.'
'Ni, Y.-X.'
'Hughes, J.M.'
'Zemann, J.'
'Ronsbo, J.'
'Yang, Z.-M.'

_publ_section_title
;
 Cordylite-(Ce): a crystal chemical investigation of material from four
 localities, including type material
;
_journal_name_full 'American Mineralogist'
_journal_page_first 178
_journal_page_last 184
_journal_volume 83
_journal_year 1998
_chemical_formula_sum 'C4 Ba Ca0.1 Ce2 F Na0.8 O12'
_chemical_name_systematic '(Na0.8 Ca0.1) Ba Ce2 (C O3)4 F'
_space_group_IT_number 194
_symmetry_space_group_name_Hall '-P 6c 2c'
_symmetry_space_group_name_H-M 'P 63/m m c'
_cell_angle_alpha 90
_cell_angle_beta 90
_cell_angle_gamma 120
_cell_formula_units_Z 2
_cell_length_a 5.1011
_cell_length_b 5.1011
_cell_length_c 23.096
_cell_volume 520.469
_citation_journal_id_ASTM AMMIAY
_cod_data_source_file Giester_AMMIAY_1998_1656.cif
_cod_data_source_block C4Ba1Ca0.1Ce2F1Na0.8O12
_cod_original_cell_volume 520.4692
_cod_original_formula_sum 'C4 Ba1 Ca0.1 Ce2 F1 Na0.8 O12'
_cod_database_code 1531348

loop_
_symmetry_equiv_pos_as_xyz
x,y,z
x-y,x,z+1/2
-y,x-y,z
-x,-y,z+1/2
-x+y,-x,z
y,-x+y,z+1/2
-y,-x,-z+1/2
x-y,-y,-z
x,x-y,-z+1/2
y,x,-z
-x+y,y,-z+1/2
-x,-x+y,-z
-x,-y,-z
-x+y,-x,-z-1/2
y,-x+y,-z
x,y,-z-1/2
x-y,x,-z
-y,x-y,-z-1/2
y,x,z-1/2
-x+y,y,z
-x,-x+y,z-1/2
-y,-x,z
x-y,-y,z-1/2
x,x-y,z

loop_
_atom_site_label
_atom_site_type_symbol
_atom_site_fract_x
_atom_site_fract_y
_atom_site_fract_z
_atom_site_occupancy
_atom_site_U_iso_or_equiv
Ce1 Ce+3 0.3333 0.6667 0.35385 1 0.0
Na1 Na+1 0.3333 0.6667 0.75 0.8 0.0
F1 F-1 0.3333 0.6667 0.25 1 0.0
Ba1 Ba+2 0 0 0 1 0.0
Ca1 Ca+2 0.3333 0.6667 0.75 0.1 0.0
C1 C+4 0 0 0.678 1 0.0
C2 C+4 0.6667 0.3333 0.4333 1 0.0
O1 O-2 0.1448 0.2896 0.6763 1 0.0
O2 O-2 0.5218 0.0436 0.4347 1 0.0
